data_2238623
loop_
_publ_author_name
'Chicha, Hakima'
'Rakib, El Mostapha'
'Geffken, Detlef'
'Saadi, Mohamed'
'El Ammari, Lahcen'

_publ_section_title
;
 <i>N</i>-(1-Allyl-1<i>H</i>-indazol-5-yl)-4-methoxybenzenesulfonamide
 hemihydrate
;
_journal_coeditor_code GK2590
_journal_issue 10
_journal_name_full 'Acta Crystallographica Section E'
_journal_page_first o1589
_journal_page_last o1590
_journal_paper_doi 10.1107/S1600536813025543
_journal_volume 69
_journal_year 2013
_chemical_formula_iupac '2C17 H17 N3 O3 S , H2 O'
_chemical_formula_moiety '2(C17 H17 N3 O3 S), H2 O'
_chemical_formula_sum 'C34 H36 N6 O7 S2'
_chemical_formula_weight 704.81
_chemical_melting_point 370
_chemical_name_systematic
;
<i>N</i>-(1-Allyl-1<i>H</i>-indazol-5-yl)-4-methoxybenzenesulfonamide
hemihydrate
;
_space_group_IT_number 14
_symmetry_cell_setting monoclinic
_symmetry_space_group_name_Hall '-P 2yn'
_symmetry_space_group_name_H-M 'P 1 21/n 1'
_atom_sites_solution_hydrogens geom
_atom_sites_solution_primary direct
_atom_sites_solution_secondary difmap
_audit_creation_method SHELXL-97
_cell_angle_alpha 90.00
_cell_angle_beta 92.327(3)
_cell_angle_gamma 90.00
_cell_formula_units_Z 2
_cell_length_a 8.2099(7)
_cell_length_b 13.8928(12)
_cell_length_c 15.0495(14)
_cell_measurement_reflns_used 4088
_cell_measurement_temperature 296(2)
_cell_measurement_theta_max 27.88
_cell_measurement_theta_min 2.71
_cell_volume 1715.1(3)
_computing_cell_refinement 'SAINT (Bruker, 2009)'
_computing_data_collection 'APEX2 (Bruker, 2009)'
_computing_data_reduction 'SAINT (Bruker, 2009)'
_computing_molecular_graphics 'ORTEP-3 for Windows (Farrugia, 2012)'
_computing_publication_material 'PLATON (Spek, 2009) and publCIF (Westrip, 2010)'
_computing_structure_refinement 'SHELXL97 (Sheldrick, 2008)'
_computing_structure_solution 'SHELXS97 (Sheldrick, 2008)'
_diffrn_ambient_temperature 296(2)
_diffrn_measured_fraction_theta_full 1.000
_diffrn_measured_fraction_theta_max 1.000
_diffrn_measurement_device_type 'Bruker X8 APEX diffractometer'
_diffrn_measurement_method '\f and \w scans'
_diffrn_radiation_monochromator graphite
_diffrn_radiation_source 'fine-focus sealed tube'
_diffrn_radiation_type MoK\a
_diffrn_radiation_wavelength 0.71073
_diffrn_reflns_av_R_equivalents 0.0313
_diffrn_reflns_av_sigmaI/netI 0.0257
_diffrn_reflns_limit_h_max 10
_diffrn_reflns_limit_h_min -10
_diffrn_reflns_limit_k_max 18
_diffrn_reflns_limit_k_min -17
_diffrn_reflns_limit_l_max 19
_diffrn_reflns_limit_l_min -19
_diffrn_reflns_number 19356
_diffrn_reflns_theta_full 27.88
_diffrn_reflns_theta_max 27.88
_diffrn_reflns_theta_min 2.71
_exptl_absorpt_coefficient_mu 0.213
_exptl_absorpt_correction_T_max 0.747
_exptl_absorpt_correction_T_min 0.693
_exptl_absorpt_correction_type multi-scan
_exptl_absorpt_process_details '(<i>SADABS</i>; Sheldrick, 2003)'
_exptl_crystal_colour colourless
_exptl_crystal_density_diffrn 1.365
_exptl_crystal_density_method 'not measured'
_exptl_crystal_description block
_exptl_crystal_F_000 740
_exptl_crystal_size_max 0.38
_exptl_crystal_size_mid 0.36
_exptl_crystal_size_min 0.25
_refine_diff_density_max 0.151
_refine_diff_density_min -0.165
_refine_ls_extinction_method none
_refine_ls_goodness_of_fit_ref 1.009
_refine_ls_hydrogen_treatment constr
_refine_ls_matrix_type full
_refine_ls_number_parameters 266
_refine_ls_number_reflns 4088
_refine_ls_number_restraints 2
_refine_ls_restrained_S_all 1.009
_refine_ls_R_factor_all 0.0690
_refine_ls_R_factor_gt 0.0422
_refine_ls_shift/su_max 0.000
_refine_ls_shift/su_mean 0.000
_refine_ls_structure_factor_coef Fsqd
_refine_ls_weighting_details 'calc w=1/[\s^2^(Fo^2^)+(0.0496P)^2^+0.3501P] where P=(Fo^2^+2Fc^2^)/3'
_refine_ls_weighting_scheme calc
_refine_ls_wR_factor_gt 0.1034
_refine_ls_wR_factor_ref 0.1190
_reflns_number_gt 2737
_reflns_number_total 4088
_reflns_threshold_expression >2sigma(I)
_cod_data_source_file gk2590.cif
_cod_data_source_block I
_cod_database_code 2238623

loop_
_symmetry_equiv_pos_as_xyz
'x, y, z'
'-x+1/2, y+1/2, -z+1/2'
'-x, -y, -z'
'x-1/2, -y-1/2, z-1/2'

loop_
_atom_site_type_symbol
_atom_site_label
_atom_site_fract_x
_atom_site_fract_y
_atom_site_fract_z
_atom_site_U_iso_or_equiv
_atom_site_adp_type
_atom_site_calc_flag
_atom_site_refinement_flags
_atom_site_occupancy
_atom_site_symmetry_multiplicity
_atom_site_disorder_assembly
_atom_site_disorder_group
C C1 0.4495(2) -0.11076(14) 0.23403(11) 0.0607(5) Uani d . 1 1 . .
C C2 0.3084(2) -0.06191(13) 0.20204(12) 0.0602(4) Uani d . 1 1 A .
H H2 0.2989 0.0038 0.2126 0.072 Uiso calc R 1 1 . .
C C3 0.18511(19) -0.10864(12) 0.15581(12) 0.0560(4) Uani d . 1 1 . .
H H3 0.0918 -0.0764 0.1351 0.067 Uiso calc R 1 1 A .
C C4 0.20595(18) -0.20712(11) 0.14118(10) 0.0469(4) Uani d . 1 1 A .
C C5 0.34564(19) -0.25681(12) 0.17146(11) 0.0514(4) Uani d . 1 1 . .
C C6 0.4694(2) -0.20697(14) 0.21927(11) 0.0618(5) Uani d . 1 1 A .
H H6 0.5628 -0.2388 0.2404 0.074 Uiso calc R 1 1 . .
C C7 0.3185(2) -0.35243(13) 0.14334(14) 0.0680(5) Uani d . 1 1 A .
H H7 0.3916 -0.4026 0.1542 0.082 Uiso calc R 1 1 . .
C C8 -0.0440(2) -0.25522(14) 0.04742(13) 0.0656(5) Uani d . 1 1 . .
H H8A -0.1088 -0.2084 0.0781 0.079 Uiso calc R 1 1 . .
H H8B -0.1062 -0.3145 0.0425 0.079 Uiso calc R 1 1 . .
C C9 -0.0116(3) -0.21878(16) -0.04337(13) 0.0753(6) Uani d . 1 1 . .
H H9 0.0561 -0.2554 -0.0781 0.090 Uiso calc R 1 1 . .
C C10 -0.0701(3) -0.14065(18) -0.07713(17) 0.0909(7) Uani d . 1 1 . .
H H10A -0.1382 -0.1021 -0.0443 0.109 Uiso calc R 1 1 . .
H H10B -0.0443 -0.1225 -0.1344 0.109 Uiso calc R 1 1 . .
C C11 0.64190(18) 0.08820(13) 0.17142(11) 0.0528(4) Uani d . 1 1 . .
C C12 0.6036(2) 0.07706(13) 0.08101(11) 0.0572(4) Uani d . 1 1 . .
H H12 0.6267 0.0194 0.0528 0.069 Uiso calc R 1 1 . .
C C13 0.5320(2) 0.15075(13) 0.03369(11) 0.0574(4) Uani d . 1 1 . .
H H13 0.5056 0.1426 -0.0265 0.069 Uiso calc R 1 1 A .
C C14 0.49834(19) 0.23733(12) 0.07447(12) 0.0536(4) Uani d . 1 1 . .
C C15 0.5389(2) 0.24981(15) 0.16372(13) 0.0670(5) Uani d . 1 1 . .
H H15 0.5187 0.3082 0.1914 0.080 Uiso calc R 1 1 A .
C C16 0.6095(2) 0.17525(16) 0.21134(12) 0.0676(5) Uani d . 1 1 . .
H H16 0.6358 0.1836 0.2715 0.081 Uiso calc R 1 1 . .
C C17 0.3917(3) 0.39644(15) 0.0586(2) 0.1045(9) Uani d . 1 1 . .
H H17A 0.3408 0.4371 0.0140 0.157 Uiso calc R 1 1 . .
H H17B 0.4915 0.4255 0.0805 0.157 Uiso calc R 1 1 . .
H H17C 0.3197 0.3884 0.1068 0.157 Uiso calc R 1 1 . .
N N1 0.5992(6) -0.0729(4) 0.2783(4) 0.0542(11) Uani d P 0.50 1 A 1
H H1 0.5661 -0.0447 0.3275 0.065 Uiso d PR 0.50 1 A 1
S S1 0.7087(4) 0.0029(3) 0.2443(3) 0.0586(6) Uani d PD 0.50 1 A 1
O O1 0.7780(11) -0.0690(6) 0.1876(6) 0.0787(17) Uani d PD 0.50 1 A 1
O O2 0.8022(7) 0.0461(5) 0.3174(4) 0.0836(15) Uani d P 0.50 1 A 1
N N1' 0.5494(6) -0.0450(4) 0.2905(4) 0.0524(11) Uani d P 0.50 1 A 2
H H1' 0.5163 -0.0168 0.3397 0.063 Uiso d PR 0.50 1 A 2
S S1' 0.7382(4) -0.0190(3) 0.2239(2) 0.0574(7) Uani d PD 0.50 1 A 2
O O1' 0.7928(11) -0.0869(6) 0.1587(5) 0.0736(12) Uani d PD 0.50 1 A 2
O O2' 0.8508(7) 0.0180(5) 0.2899(4) 0.0801(15) Uani d P 0.50 1 A 2
N N2 0.1771(2) -0.36215(11) 0.09978(11) 0.0683(4) Uani d . 1 1 . .
N N3 0.10705(17) -0.27305(10) 0.09919(9) 0.0558(4) Uani d . 1 1 A .
O O3 0.42555(16) 0.30521(9) 0.02113(9) 0.0731(4) Uani d . 1 1 . .
O O4 0.5283(4) -0.0107(2) 0.44955(19) 0.0927(10) Uani d P 0.50 1 . .
H H4 0.4728 0.0403 0.4598 0.111 Uiso d PR 0.50 1 . .
H H4' 0.5735 -0.0261 0.5001 0.111 Uiso d PR 0.50 1 . .

loop_
_atom_site_aniso_label
_atom_site_aniso_U_11
_atom_site_aniso_U_22
_atom_site_aniso_U_33
_atom_site_aniso_U_12
_atom_site_aniso_U_13
_atom_site_aniso_U_23
C1 0.0617(10) 0.0779(12) 0.0414(9) -0.0260(9) -0.0095(7) 0.0098(8)
C2 0.0597(10) 0.0590(10) 0.0623(11) -0.0108(8) 0.0071(8) -0.0109(9)
C3 0.0428(8) 0.0562(10) 0.0689(11) 0.0012(7) 0.0005(7) -0.0025(8)
C4 0.0431(8) 0.0524(9) 0.0447(8) -0.0025(6) -0.0032(6) 0.0017(7)
C5 0.0479(8) 0.0552(10) 0.0507(9) 0.0003(7) -0.0046(7) 0.0098(7)
C6 0.0507(9) 0.0754(12) 0.0581(10) -0.0083(8) -0.0146(8) 0.0235(9)
C7 0.0651(11) 0.0545(11) 0.0831(13) 0.0084(9) -0.0107(10) 0.0057(9)
C8 0.0545(10) 0.0683(12) 0.0723(12) -0.0088(8) -0.0198(9) 0.0031(9)
C9 0.0764(13) 0.0858(14) 0.0621(12) 0.0144(11) -0.0179(10) -0.0080(11)
C10 0.0900(16) 0.0918(17) 0.0903(16) 0.0097(13) -0.0014(13) 0.0144(13)
C11 0.0391(8) 0.0661(10) 0.0526(9) -0.0119(7) -0.0045(7) -0.0006(8)
C12 0.0607(10) 0.0550(10) 0.0557(10) -0.0045(8) -0.0002(8) -0.0104(8)
C13 0.0674(10) 0.0614(11) 0.0430(9) -0.0061(8) -0.0028(8) -0.0060(8)
C14 0.0465(8) 0.0547(10) 0.0595(10) -0.0072(7) -0.0009(7) -0.0052(8)
C15 0.0658(11) 0.0704(12) 0.0643(12) 0.0015(9) -0.0020(9) -0.0259(10)
C16 0.0607(11) 0.0954(15) 0.0461(10) -0.0057(10) -0.0061(8) -0.0158(10)
C17 0.1018(18) 0.0579(13) 0.151(2) 0.0092(12) -0.0287(17) -0.0145(14)
N1 0.051(3) 0.064(3) 0.048(2) -0.0047(19) -0.009(2) -0.0044(19)
S1 0.0382(11) 0.0669(15) 0.0694(16) -0.0012(8) -0.0146(9) 0.0034(9)
O1 0.059(2) 0.056(3) 0.122(6) 0.028(2) 0.020(3) -0.019(3)
O2 0.069(3) 0.091(4) 0.087(4) -0.013(2) -0.045(3) 0.003(2)
N1' 0.050(3) 0.065(3) 0.042(2) -0.0058(19) -0.0044(18) -0.0026(19)
S1' 0.0353(12) 0.0652(18) 0.0704(18) -0.0059(9) -0.0121(9) 0.0045(11)
O1' 0.046(2) 0.064(3) 0.112(5) 0.016(2) 0.014(3) -0.017(2)
O2' 0.056(3) 0.082(3) 0.099(4) -0.014(2) -0.036(2) 0.007(2)
N2 0.0745(10) 0.0528(9) 0.0764(11) 0.0032(7) -0.0109(8) -0.0062(8)
N3 0.0533(8) 0.0537(8) 0.0590(8) -0.0026(6) -0.0133(6) -0.0004(7)
O3 0.0735(9) 0.0590(8) 0.0856(9) -0.0007(6) -0.0104(7) 0.0020(7)
O4 0.133(3) 0.0734(18) 0.0708(17) 0.0370(18) -0.0081(18) -0.0020(15)

loop_
_atom_type_symbol
_atom_type_description
_atom_type_scat_dispersion_real
_atom_type_scat_dispersion_imag
_atom_type_scat_source
C C 0.0033 0.0016 'International Tables Vol C Tables 4.2.6.8 and 6.1.1.4'
H H 0.0000 0.0000 'International Tables Vol C Tables 4.2.6.8 and 6.1.1.4'
N N 0.0061 0.0033 'International Tables Vol C Tables 4.2.6.8 and 6.1.1.4'
O O 0.0106 0.0060 'International Tables Vol C Tables 4.2.6.8 and 6.1.1.4'
S S 0.1246 0.1234 'International Tables Vol C Tables 4.2.6.8 and 6.1.1.4'

loop_
_geom_angle_atom_site_label_1
_geom_angle_atom_site_label_2
_geom_angle_atom_site_label_3
_geom_angle
C6 C1 C2 121.13(15)
C6 C1 N1 108.7(2)
C2 C1 N1 129.9(3)
C6 C1 N1' 129.3(2)
C2 C1 N1' 109.2(2)
C3 C2 C1 121.71(17)
C3 C2 H2 119.1
C1 C2 H2 119.1
C2 C3 C4 116.86(16)
C2 C3 H3 121.6
C4 C3 H3 121.6
N3 C4 C3 131.06(14)
N3 C4 C5 106.54(14)
C3 C4 C5 122.40(14)
C4 C5 C6 119.36(16)
C4 C5 C7 104.47(14)
C6 C5 C7 136.17(16)
C1 C6 C5 118.54(16)
C1 C6 H6 120.7
C5 C6 H6 120.7
N2 C7 C5 111.81(15)
N2 C7 H7 124.1
C5 C7 H7 124.1
N3 C8 C9 111.58(16)
N3 C8 H8A 109.3
C9 C8 H8A 109.3
N3 C8 H8B 109.3
C9 C8 H8B 109.3
H8A C8 H8B 108.0
C10 C9 C8 124.9(2)
C10 C9 H9 117.6
C8 C9 H9 117.6
C9 C10 H10A 120.0
C9 C10 H10B 120.0
H10A C10 H10B 120.0
C16 C11 C12 118.85(17)
C16 C11 S1 113.23(17)
C12 C11 S1 127.62(18)
C16 C11 S1' 127.33(16)
C12 C11 S1' 113.81(17)
C13 C12 C11 120.08(16)
C13 C12 H12 120.0
C11 C12 H12 120.0
C12 C13 C14 120.64(16)
C12 C13 H13 119.7
C14 C13 H13 119.7
O3 C14 C15 124.71(16)
O3 C14 C13 115.57(15)
C15 C14 C13 119.73(17)
C16 C15 C14 119.50(17)
C16 C15 H15 120.3
C14 C15 H15 120.3
C15 C16 C11 121.18(16)
C15 C16 H16 119.4
C11 C16 H16 119.4
O3 C17 H17A 109.5
O3 C17 H17B 109.5
H17A C17 H17B 109.5
O3 C17 H17C 109.5
H17A C17 H17C 109.5
H17B C17 H17C 109.5
C1 N1 S1 127.0(5)
C1 N1 H1 104.9
S1 N1 H1 100.6
O2 S1 O1 121.8(5)
O2 S1 N1 110.0(5)
O1 S1 N1 88.4(5)
O2 S1 C11 110.6(4)
O1 S1 C11 103.1(5)
N1 S1 C11 122.3(3)
C1 N1' S1' 104.9(3)
C1 N1' H1 132.6
S1' N1' H1 110.1
C1 N1' H1' 124.8
S1' N1' H1' 129.3
O2' S1' O1' 119.8(4)
O2' S1' C11 105.2(3)
O1' S1' C11 112.0(5)
O2' S1' N1' 102.7(4)
O1' S1' N1' 120.8(4)
C11 S1' N1' 92.0(2)
C7 N2 N3 105.84(14)
C4 N3 N2 111.33(13)
C4 N3 C8 127.69(14)
N2 N3 C8 120.42(14)
C14 O3 C17 118.21(17)
H4 O4 H4' 104.9

loop_
_geom_bond_atom_site_label_1
_geom_bond_atom_site_label_2
_geom_bond_site_symmetry_2
_geom_bond_distance
C1 C6 . 1.366(3)
C1 C2 . 1.411(3)
C1 N1 . 1.471(6)
C1 N1' . 1.474(6)
C2 C3 . 1.369(2)
C2 H2 . 0.9300
C3 C4 . 1.397(2)
C3 H3 . 0.9300
C4 N3 . 1.3623(19)
C4 C5 . 1.399(2)
C5 C6 . 1.403(2)
C5 C7 . 1.409(2)
C6 H6 . 0.9300
C7 N2 . 1.317(2)
C7 H7 . 0.9300
C8 N3 . 1.459(2)
C8 C9 . 1.491(3)
C8 H8A . 0.9700
C8 H8B . 0.9700
C9 C10 . 1.283(3)
C9 H9 . 0.9300
C10 H10A . 0.9300
C10 H10B . 0.9300
C11 C16 . 1.381(3)
C11 C12 . 1.393(2)
C11 S1 . 1.691(5)
C11 S1' . 1.848(4)
C12 C13 . 1.366(2)
C12 H12 . 0.9300
C13 C14 . 1.383(2)
C13 H13 . 0.9300
C14 O3 . 1.361(2)
C14 C15 . 1.382(3)
C15 C16 . 1.374(3)
C15 H15 . 0.9300
C16 H16 . 0.9300
C17 O3 . 1.419(3)
C17 H17A . 0.9600
C17 H17B . 0.9600
C17 H17C . 0.9600
N1 S1 . 1.489(8)
N1 H1 . 0.8898
S1 O2 . 1.445(7)
S1 O1 . 1.4463(10)
N1' S1' . 1.914(7)
N1' H1' . 0.8898
S1' O2' . 1.425(7)
S1' O1' . 1.4460(10)
N2 N3 . 1.365(2)
O4 O4 3_656 1.633(6)
O4 H4 . 0.8600
O4 H4' . 0.8600

loop_
_geom_hbond_atom_site_label_D
_geom_hbond_atom_site_label_H
_geom_hbond_atom_site_label_A
_geom_hbond_site_symmetry_A
_geom_hbond_distance_DH
_geom_hbond_distance_HA
_geom_hbond_distance_DA
_geom_hbond_angle_DHA
N1 H1 O4 . 0.89 1.93 2.802(6) 165
C3 H3 O1' 1_455 0.93 2.50 3.237(9) 136
C8 H8A O1' 1_455 0.97 2.25 3.202(4) 168
C7 H7 O2 2_645 0.93 2.63 3.447(7) 147
O4 H4 N2 2 0.86 2.02 2.748(3) 142
O4 H4' N2 4_656 0.86 2.29 3.082(3) 152

loop_
_geom_torsion_atom_site_label_1
_geom_torsion_atom_site_label_2
_geom_torsion_atom_site_label_3
_geom_torsion_atom_site_label_4
_geom_torsion
C6 C1 C2 C3 0.6(3)
N1 C1 C2 C3 174.6(3)
N1' C1 C2 C3 -172.7(3)
C1 C2 C3 C4 -0.4(3)
C2 C3 C4 N3 179.20(17)
C2 C3 C4 C5 -0.3(3)
N3 C4 C5 C6 -178.82(15)
C3 C4 C5 C6 0.8(3)
N3 C4 C5 C7 0.46(18)
C3 C4 C5 C7 -179.94(17)
C2 C1 C6 C5 -0.1(3)
N1 C1 C6 C5 -175.3(3)
N1' C1 C6 C5 171.8(3)
C4 C5 C6 C1 -0.6(3)
C7 C5 C6 C1 -179.5(2)
C4 C5 C7 N2 0.1(2)
C6 C5 C7 N2 179.2(2)
N3 C8 C9 C10 -125.3(2)
C16 C11 C12 C13 -1.4(3)
S1 C11 C12 C13 171.9(2)
S1' C11 C12 C13 -179.90(18)
C11 C12 C13 C14 0.7(3)
C12 C13 C14 O3 -179.39(15)
C12 C13 C14 C15 0.6(3)
O3 C14 C15 C16 178.76(17)
C13 C14 C15 C16 -1.3(3)
C14 C15 C16 C11 0.6(3)
C12 C11 C16 C15 0.7(3)
S1 C11 C16 C15 -173.5(2)
S1' C11 C16 C15 179.0(2)
C6 C1 N1 S1 118.9(3)
C2 C1 N1 S1 -55.7(5)
N1' C1 N1 S1 -86.9(12)
C1 N1 S1 O2 157.9(4)
C1 N1 S1 O1 -78.7(5)
C1 N1 S1 C11 25.7(5)
C16 C11 S1 O2 -32.4(4)
C12 C11 S1 O2 154.1(3)
S1' C11 S1 O2 124.8(11)
C16 C11 S1 O1 -164.0(4)
C12 C11 S1 O1 22.4(5)
S1' C11 S1 O1 -6.8(9)
C16 C11 S1 N1 99.6(3)
C12 C11 S1 N1 -74.0(3)
S1' C11 S1 N1 -103.2(11)
C6 C1 N1' S1' 77.0(4)
C2 C1 N1' S1' -110.3(2)
N1 C1 N1' S1' 44.8(10)
C16 C11 S1' O2' -32.7(4)
C12 C11 S1' O2' 145.7(3)
S1 C11 S1' O2' -59.3(9)
C16 C11 S1' O1' -164.4(4)
C12 C11 S1' O1' 14.0(5)
S1 C11 S1' O1' 169.0(11)
C16 C11 S1' N1' 71.0(3)
C12 C11 S1' N1' -110.6(2)
S1 C11 S1' N1' 44.4(9)
C1 N1' S1' O2' -162.4(4)
C1 N1' S1' O1' -25.8(6)
C1 N1' S1' C11 91.5(3)
C5 C7 N2 N3 -0.7(2)
C3 C4 N3 N2 179.53(18)
C5 C4 N3 N2 -0.92(18)
C3 C4 N3 C8 8.2(3)
C5 C4 N3 C8 -172.26(17)
C7 N2 N3 C4 1.0(2)
C7 N2 N3 C8 173.05(17)
C9 C8 N3 C4 78.0(2)
C9 C8 N3 N2 -92.6(2)
C15 C14 O3 C17 1.5(3)
C13 C14 O3 C17 -178.45(18)
